data_4109842
loop_
_publ_author_name
'Peng Wang'
'Jian-Ping Ma'
'Yu-Bin Dong'
'Ru-Qi Huang'

_publ_section_title
;
 Tunable Luminescent Lanthanide Coordination Polymers Based on Reversible
 Solid-State Ion-Exchange Monitored by Ion-Dependent Photoinduced Emission
 Spectra
;
_journal_name_full 'Journal of the American Chemical Society'
_journal_page_first 10620
_journal_page_last 10621
_journal_paper_doi 10.1021/ja072442h
_journal_volume 129
_journal_year 2007
_chemical_formula_sum 'C128 H106 Mn2 N32 O45 Tb4'
_chemical_formula_weight 3558.01
_chemical_name_systematic
; 
 ? 
;
_space_group_IT_number 2
_symmetry_cell_setting triclinic
_symmetry_space_group_name_Hall '-P 1'
_symmetry_space_group_name_H-M 'P -1'
_atom_sites_solution_hydrogens geom
_atom_sites_solution_primary direct
_atom_sites_solution_secondary difmap
_audit_creation_method SHELXL-97
_cell_angle_alpha 79.742(2)
_cell_angle_beta 86.224(2)
_cell_angle_gamma 89.898(2)
_cell_formula_units_Z 1
_cell_length_a 11.1188(16)
_cell_length_b 11.1414(16)
_cell_length_c 27.065(4)
_cell_measurement_reflns_used 7509
_cell_measurement_temperature 298(2)
_cell_measurement_theta_max 28.292
_cell_measurement_theta_min 2.187
_cell_volume 3291.9(8)
_computing_cell_refinement 'Bruker SMART'
_computing_data_collection 'Bruker SMART'
_computing_data_reduction 'Bruker SAINT'
_computing_molecular_graphics 'Bruker SHELXTL'
_computing_publication_material 'Bruker SHELXTL'
_computing_structure_refinement 'SHELXL-97 (Sheldrick, 1997)'
_computing_structure_solution 'SHELXS-97 (Sheldrick, 1990)'
_diffrn_ambient_temperature 298(2)
_diffrn_measured_fraction_theta_full 0.981
_diffrn_measured_fraction_theta_max 0.981
_diffrn_measurement_device_type 'CCD area detector'
_diffrn_measurement_method 'phi and omega scans'
_diffrn_radiation_monochromator graphite
_diffrn_radiation_source 'fine-focus sealed tube'
_diffrn_radiation_type MoK\a
_diffrn_radiation_wavelength 0.71073
_diffrn_reflns_av_R_equivalents 0.0215
_diffrn_reflns_av_sigmaI/netI 0.0466
_diffrn_reflns_limit_h_max 11
_diffrn_reflns_limit_h_min -13
_diffrn_reflns_limit_k_max 13
_diffrn_reflns_limit_k_min -12
_diffrn_reflns_limit_l_max 23
_diffrn_reflns_limit_l_min -32
_diffrn_reflns_number 16209
_diffrn_reflns_theta_full 25.02
_diffrn_reflns_theta_max 25.02
_diffrn_reflns_theta_min 0.77
_exptl_absorpt_coefficient_mu 2.408
_exptl_absorpt_correction_T_max 0.7776
_exptl_absorpt_correction_T_min 0.5520
_exptl_absorpt_correction_type multi-scanmu
_exptl_absorpt_process_details sadabs
_exptl_crystal_colour colorless
_exptl_crystal_density_diffrn 1.795
_exptl_crystal_description plan
_exptl_crystal_F_000 1768
_exptl_crystal_size_max 0.28
_exptl_crystal_size_mid 0.23
_exptl_crystal_size_min 0.11
_refine_diff_density_max 1.482
_refine_diff_density_min -0.589
_refine_diff_density_rms 0.123
_refine_ls_extinction_method none
_refine_ls_goodness_of_fit_ref 1.042
_refine_ls_hydrogen_treatment constr
_refine_ls_matrix_type full
_refine_ls_number_parameters 958
_refine_ls_number_reflns 11425
_refine_ls_number_restraints 24
_refine_ls_restrained_S_all 1.041
_refine_ls_R_factor_all 0.0461
_refine_ls_R_factor_gt 0.0394
_refine_ls_shift/su_max 0.003
_refine_ls_shift/su_mean 0.000
_refine_ls_structure_factor_coef Fsqd
_refine_ls_weighting_details 'calc w=1/[\s^2^(Fo^2^)+(0.0484P)^2^+8.3856P] where P=(Fo^2^+2Fc^2^)/3'
_refine_ls_weighting_scheme calc
_refine_ls_wR_factor_gt 0.0989
_refine_ls_wR_factor_ref 0.1023
_reflns_number_gt 9983
_reflns_number_total 11425
_reflns_threshold_expression >2sigma(I)
_cod_data_source_file ja072442hsi20070710_025950.cif
_cod_data_source_block 4
_cod_database_code 4109842

loop_
_symmetry_equiv_pos_as_xyz
'x, y, z'
'-x, -y, -z'

loop_
_atom_site_label
_atom_site_type_symbol
_atom_site_fract_x
_atom_site_fract_y
_atom_site_fract_z
_atom_site_U_iso_or_equiv
_atom_site_adp_type
_atom_site_occupancy
_atom_site_symmetry_multiplicity
_atom_site_calc_flag
_atom_site_refinement_flags
_atom_site_disorder_assembly
_atom_site_disorder_group
Tb1 Tb 0.56063(2) 0.38477(2) 0.953588(8) 0.01937(8) Uani 1 1 d . . .
Tb2 Tb 0.62454(2) 0.52693(2) 0.545410(8) 0.01964(8) Uani 1 1 d . . .
Mn1 Mn 0.59670(7) 0.46411(7) 0.74982(3) 0.02270(17) Uani 1 1 d . . .
N1 N 0.8109(5) 0.8116(4) 0.74442(19) 0.0473(14) Uani 1 1 d D . .
N2 N 0.7563(4) 0.9266(4) 0.74214(16) 0.0262(10) Uani 1 1 d . . .
N3 N 0.7073(5) 1.1128(4) 0.71050(17) 0.0313(11) Uani 1 1 d . . .
N4 N 0.6948(4) 1.0961(4) 0.76252(17) 0.0314(11) Uani 1 1 d . . .
N5 N 0.9399(4) 0.2120(5) 0.75916(18) 0.0474(14) Uani 1 1 d D . .
N6 N 1.0528(4) 0.2718(4) 0.75664(16) 0.0273(10) Uani 1 1 d . . .
N7 N 1.2316(4) 0.3411(4) 0.72805(16) 0.0282(10) Uani 1 1 d . . .
N8 N 1.2252(4) 0.3243(4) 0.78013(17) 0.0310(11) Uani 1 1 d . . .
N9 N 0.3614(5) 0.1177(4) 0.73243(19) 0.0492(15) Uani 1 1 d D . .
N10 N 0.4180(4) 0.0030(4) 0.73764(16) 0.0264(10) Uani 1 1 d . . .
N11 N 0.4771(4) -0.1721(4) 0.72080(16) 0.0301(11) Uani 1 1 d . . .
N12 N 0.4669(4) -0.1806(4) 0.77245(16) 0.0298(11) Uani 1 1 d . . .
N13 N 0.2483(4) 0.6634(5) 0.76479(19) 0.0510(15) Uani 1 1 d D . .
N14 N 0.1322(4) 0.6147(4) 0.76252(16) 0.0241(9) Uani 1 1 d . . .
N15 N -0.0386(4) 0.5745(4) 0.73419(16) 0.0294(10) Uani 1 1 d . . .
N16 N -0.0549(4) 0.5621(4) 0.78588(17) 0.0301(10) Uani 1 1 d . . .
C1 C 0.7243(5) 0.7334(5) 0.57350(19) 0.0276(12) Uani 1 1 d . . .
C2 C 0.7644(5) 0.8529(5) 0.5863(2) 0.0289(12) Uani 1 1 d . . .
C3 C 0.8294(7) 0.9393(6) 0.5512(2) 0.0470(17) Uani 1 1 d . . .
H3 H 0.8541 0.9220 0.5198 0.056 Uiso 1 1 calc R . .
C4 C 0.8567(8) 1.0503(7) 0.5634(3) 0.069(3) Uani 1 1 d . . .
H4 H 0.8921 1.1114 0.5388 0.083 Uiso 1 1 calc R . .
C5 C 0.8321(8) 1.0723(6) 0.6117(2) 0.059(2) Uani 1 1 d . . .
H5 H 0.8558 1.1457 0.6201 0.071 Uiso 1 1 calc R . .
C6 C 0.7720(5) 0.9844(5) 0.6478(2) 0.0307(13) Uani 1 1 d . . .
C7 C 0.7373(5) 0.8756(5) 0.6349(2) 0.0275(12) Uani 1 1 d . . .
H7 H 0.6956 0.8173 0.6586 0.033 Uiso 1 1 calc R . .
C8 C 0.7455(5) 1.0086(5) 0.6990(2) 0.0276(12) Uani 1 1 d . . .
C9 C 0.7253(5) 0.9834(4) 0.7810(2) 0.0253(11) Uani 1 1 d . . .
C10 C 0.7229(5) 0.9317(5) 0.8348(2) 0.0268(12) Uani 1 1 d . . .
C11 C 0.7639(6) 1.0011(5) 0.8686(2) 0.0359(14) Uani 1 1 d . . .
H11 H 0.8010 1.0764 0.8567 0.043 Uiso 1 1 calc R . .
C12 C 0.7490(6) 0.9572(6) 0.9198(2) 0.0412(15) Uani 1 1 d . . .
H12 H 0.7789 1.0017 0.9424 0.049 Uiso 1 1 calc R . .
C13 C 0.6902(5) 0.8483(5) 0.9374(2) 0.0338(13) Uani 1 1 d . . .
H13 H 0.6766 0.8216 0.9719 0.041 Uiso 1 1 calc R . .
C14 C 0.6511(5) 0.7776(5) 0.90416(18) 0.0224(11) Uani 1 1 d . . .
C15 C 0.6696(5) 0.8195(5) 0.85286(19) 0.0255(11) Uani 1 1 d . . .
H15 H 0.6458 0.7714 0.8304 0.031 Uiso 1 1 calc R . .
C16 C 0.5884(5) 0.6582(5) 0.92330(18) 0.0246(11) Uani 1 1 d . . .
C17 C 0.2911(5) 0.5117(5) 0.9561(2) 0.0265(12) Uani 1 1 d . . .
C18 C 0.1792(5) 0.5545(5) 0.9298(2) 0.0269(12) Uani 1 1 d . . .
C19 C 0.0849(6) 0.6012(6) 0.9561(2) 0.0439(16) Uani 1 1 d . . .
H19 H 0.0913 0.6066 0.9897 0.053 Uiso 1 1 calc R . .
C20 C -0.0176(6) 0.6396(7) 0.9332(2) 0.0520(19) Uani 1 1 d . . .
H20 H -0.0813 0.6689 0.9515 0.062 Uiso 1 1 calc R . .
C21 C -0.0275(5) 0.6353(7) 0.8834(2) 0.0463(17) Uani 1 1 d . . .
H21 H -0.0976 0.6621 0.8682 0.056 Uiso 1 1 calc R . .
C22 C 0.0663(5) 0.5911(5) 0.8554(2) 0.0278(12) Uani 1 1 d . . .
C23 C 0.1696(5) 0.5485(5) 0.8790(2) 0.0263(12) Uani 1 1 d . . .
H23 H 0.2321 0.5162 0.8611 0.032 Uiso 1 1 calc R . .
C24 C 0.0482(5) 0.5878(5) 0.80263(19) 0.0251(11) Uani 1 1 d . . .
C25 C 0.0738(5) 0.6070(5) 0.72047(19) 0.0258(11) Uani 1 1 d . . .
C26 C 0.1204(5) 0.6319(5) 0.66743(19) 0.0255(11) Uani 1 1 d . . .
C27 C 0.2285(5) 0.5860(5) 0.65101(19) 0.0244(11) Uani 1 1 d . . .
H27 H 0.2811 0.5484 0.6742 0.029 Uiso 1 1 calc R . .
C28 C 0.2588(5) 0.5961(5) 0.59935(19) 0.0236(11) Uani 1 1 d . . .
C29 C 0.1818(6) 0.6570(5) 0.5655(2) 0.0366(14) Uani 1 1 d . . .
H29 H 0.2024 0.6652 0.5312 0.044 Uiso 1 1 calc R . .
C30 C 0.0762(6) 0.7053(6) 0.5814(2) 0.0451(16) Uani 1 1 d . . .
H30 H 0.0259 0.7466 0.5581 0.054 Uiso 1 1 calc R . .
C31 C 0.0443(6) 0.6926(6) 0.6324(2) 0.0382(14) Uani 1 1 d . . .
H31 H -0.0280 0.7246 0.6433 0.046 Uiso 1 1 calc R . .
C32 C 0.3724(5) 0.5388(5) 0.58140(18) 0.0229(11) Uani 1 1 d . . .
C33 C 0.4941(5) 0.2609(5) 0.54527(19) 0.0262(12) Uani 1 1 d . . .
C34 C 0.4587(5) 0.1339(5) 0.5710(2) 0.0276(12) Uani 1 1 d . . .
C35 C 0.4076(6) 0.0552(6) 0.5445(2) 0.0461(17) Uani 1 1 d . . .
H35 H 0.3947 0.0811 0.5107 0.055 Uiso 1 1 calc R . .
C36 C 0.3751(8) -0.0623(6) 0.5676(2) 0.058(2) Uani 1 1 d . . .
H36 H 0.3442 -0.1163 0.5489 0.069 Uiso 1 1 calc R . .
C37 C 0.3886(7) -0.0992(6) 0.6181(2) 0.0446(16) Uani 1 1 d . . .
H37 H 0.3662 -0.1780 0.6336 0.054 Uiso 1 1 calc R . .
C38 C 0.4355(5) -0.0197(5) 0.6463(2) 0.0271(12) Uani 1 1 d . . .
C39 C 0.4733(5) 0.0958(4) 0.62187(19) 0.0251(11) Uani 1 1 d . . .
H39 H 0.5090 0.1483 0.6399 0.030 Uiso 1 1 calc R . .
C40 C 0.4446(5) -0.0610(4) 0.70030(19) 0.0260(12) Uani 1 1 d . . .
C41 C 0.4302(5) -0.0745(4) 0.78196(19) 0.0252(11) Uani 1 1 d . . .
C42 C 0.4064(5) -0.0493(5) 0.83315(19) 0.0247(11) Uani 1 1 d . . .
C43 C 0.3506(5) -0.1413(5) 0.8685(2) 0.0352(14) Uani 1 1 d . . .
H43 H 0.3232 -0.2116 0.8586 0.042 Uiso 1 1 calc R . .
C44 C 0.3357(6) -0.1287(5) 0.9185(2) 0.0348(14) Uani 1 1 d . . .
H44 H 0.2977 -0.1904 0.9420 0.042 Uiso 1 1 calc R . .
C45 C 0.3768(5) -0.0249(5) 0.9340(2) 0.0303(12) Uani 1 1 d . . .
H45 H 0.3691 -0.0180 0.9678 0.036 Uiso 1 1 calc R . .
C46 C 0.4303(5) 0.0696(5) 0.89812(19) 0.0236(11) Uani 1 1 d . . .
C47 C 0.4441(5) 0.0578(5) 0.84775(19) 0.0248(11) Uani 1 1 d . . .
H47 H 0.4782 0.1211 0.8239 0.030 Uiso 1 1 calc R . .
C48 C 0.4734(5) 0.1821(5) 0.9151(2) 0.0260(12) Uani 1 1 d . . .
C49 C 0.7849(5) 0.2899(5) 0.92749(19) 0.0236(11) Uani 1 1 d . . .
C50 C 0.9105(5) 0.2528(5) 0.91380(19) 0.0263(12) Uani 1 1 d . . .
C51 C 0.9803(6) 0.1862(7) 0.9488(2) 0.0495(18) Uani 1 1 d . . .
H51 H 0.9498 0.1635 0.9820 0.059 Uiso 1 1 calc R . .
C52 C 1.0961(7) 0.1530(9) 0.9347(3) 0.076(3) Uani 1 1 d . . .
H52 H 1.1436 0.1097 0.9586 0.091 Uiso 1 1 calc R . .
C53 C 1.1414(6) 0.1838(9) 0.8853(3) 0.069(3) Uani 1 1 d . . .
H53 H 1.2186 0.1604 0.8758 0.082 Uiso 1 1 calc R . .
C54 C 1.0703(5) 0.2502(5) 0.8498(2) 0.0310(13) Uani 1 1 d . . .
C55 C 0.9574(5) 0.2859(5) 0.8645(2) 0.0263(11) Uani 1 1 d . . .
H55 H 0.9115 0.3331 0.8410 0.032 Uiso 1 1 calc R . .
C56 C 1.1177(5) 0.2817(5) 0.7969(2) 0.0289(12) Uani 1 1 d . . .
C57 C 1.1270(4) 0.3080(5) 0.71490(19) 0.0236(11) Uani 1 1 d . . .
C58 C 1.0944(5) 0.3128(5) 0.6626(2) 0.0252(11) Uani 1 1 d . . .
C59 C 0.9832(5) 0.3564(5) 0.64755(19) 0.0253(11) Uani 1 1 d . . .
H59 H 0.9256 0.3766 0.6711 0.030 Uiso 1 1 calc R . .
C60 C 0.9574(5) 0.3699(4) 0.59713(19) 0.0238(11) Uani 1 1 d . . .
C61 C 0.8387(5) 0.4180(5) 0.58038(19) 0.0244(11) Uani 1 1 d . . .
C62 C 1.0445(5) 0.3394(5) 0.5625(2) 0.0311(13) Uani 1 1 d . . .
H62 H 1.0289 0.3506 0.5286 0.037 Uiso 1 1 calc R . .
C63 C 1.1545(5) 0.2926(5) 0.5776(2) 0.0332(13) Uani 1 1 d . . .
H63 H 1.2109 0.2692 0.5543 0.040 Uiso 1 1 calc R . .
C64 C 1.1795(5) 0.2809(5) 0.6272(2) 0.0327(13) Uani 1 1 d . . .
H64 H 1.2539 0.2514 0.6373 0.039 Uiso 1 1 calc R . .
O1 O 0.6361(4) 0.6783(3) 0.59854(14) 0.0346(9) Uani 1 1 d . . .
O2 O 0.7805(3) 0.6917(4) 0.53864(14) 0.0327(9) Uani 1 1 d . . .
O3 O 0.5927(4) 0.5766(3) 0.89616(14) 0.0311(9) Uani 1 1 d . . .
O4 O 0.5340(3) 0.6396(4) 0.96605(13) 0.0323(9) Uani 1 1 d . . .
O5 O 0.7413(4) 0.3788(4) 0.89956(14) 0.0386(10) Uani 1 1 d . . .
O6 O 0.7269(4) 0.2335(3) 0.96573(14) 0.0356(9) Uani 1 1 d . . .
O7 O 0.7578(3) 0.4432(3) 0.61253(13) 0.0289(8) Uani 1 1 d . . .
O8 O 0.8180(3) 0.4331(4) 0.53505(13) 0.0319(9) Uani 1 1 d . . .
O9 O 0.5649(3) 0.3197(3) 0.56543(14) 0.0316(9) Uani 1 1 d . . .
O10 O 0.4438(4) 0.2977(3) 0.50470(15) 0.0385(10) Uani 1 1 d . . .
O11 O 0.5158(3) 0.2720(3) 0.88350(13) 0.0287(8) Uani 1 1 d . . .
O12 O 0.4651(4) 0.1876(3) 0.96081(14) 0.0349(9) Uani 1 1 d . . .
O13 O 0.3656(3) 0.4505(3) 0.93423(14) 0.0316(9) Uani 1 1 d . . .
O14 O 0.3014(3) 0.5420(4) 0.99799(14) 0.0342(9) Uani 1 1 d . . .
O15 O 0.4547(3) 0.5127(4) 0.61054(14) 0.0325(9) Uani 1 1 d . . .
O16 O 0.3855(3) 0.5228(3) 0.53627(13) 0.0301(9) Uani 1 1 d . . .
O17 O 0.5526(4) 0.3358(4) 0.69611(16) 0.0490(12) Uani 1 1 d D . .
H17A H 0.5164 0.3734 0.6728 0.074 Uiso 1 1 calc RD . .
O18 O 0.7540(4) 0.5095(6) 0.70200(17) 0.0747(19) Uani 1 1 d D . .
H18A H 0.7447 0.4905 0.6746 0.112 Uiso 1 1 calc RD . .
O19 O 0.4992(4) 0.5978(4) 0.70162(14) 0.0410(11) Uani 1 1 d D . .
H19A H 0.5060 0.6644 0.7102 0.062 Uiso 1 1 calc RD . .
O20 O 0.6853(4) 0.3123(4) 0.79576(15) 0.0463(11) Uani 1 1 d D . .
H20A H 0.6706 0.2488 0.7859 0.069 Uiso 1 1 calc RD . .
O21 O 0.6836(3) 0.5678(3) 0.80054(14) 0.0340(9) Uani 1 1 d D . .
H21A H 0.6365 0.5735 0.8246 0.051 Uiso 1 1 calc RD . .
O22 O 0.4368(4) 0.4249(5) 0.80046(17) 0.0585(14) Uani 1 1 d D . .
H22A H 0.4523 0.4333 0.8288 0.088 Uiso 1 1 calc RD . .
O23' O 0.1062(4) 0.9702(5) 0.69545(18) 0.107(11) Uiso 0.245(10) 1 d P A 1
H23D H 0.0941 0.9841 0.6687 0.160 Uiso 0.245(10) 1 d PR A 1
H23C H 0.1563 0.9262 0.7088 0.160 Uiso 0.245(10) 1 d PR A 1
O23 O 0.0555(4) 0.9423(5) 0.80064(18) 0.099(10) Uiso 0.255(10) 1 d PR A 2
H23A H 0.0764 0.8870 0.7827 0.118 Uiso 0.255(10) 1 d PR A 2
H23B H 0.1128 0.9965 0.8014 0.118 Uiso 0.255(10) 1 d PR A 2
H17B H 0.6284 0.3292 0.6938 0.050 Uiso 1 1 d RD . .
H19B H 0.5013 0.5951 0.6705 0.050 Uiso 1 1 d RD . .
H18B H 0.7528 0.5836 0.7051 0.060 Uiso 1 1 d RD . .
H9A H 0.4376 0.1433 0.7261 0.050 Uiso 1 1 d RD . .
H1A H 0.7476 0.7593 0.7533 0.050 Uiso 1 1 d RD . .
H20B H 0.6594 0.3189 0.8256 0.050 Uiso 1 1 d RD . .
H22B H 0.4098 0.3537 0.7976 0.050 Uiso 1 1 d RD . .
H5A H 0.9214 0.1926 0.7295 0.050 Uiso 1 1 d RD . .
H13B H 0.2890 0.5944 0.7638 0.050 Uiso 1 1 d RD . .
H21B H 0.7535 0.5399 0.8073 0.050 Uiso 1 1 d RD . .
H1B H 0.8585 0.8009 0.7704 0.050 Uiso 1 1 d RD . .
H13A H 0.2570 0.7137 0.7353 0.050 Uiso 1 1 d RD . .
H5B H 0.8777 0.2538 0.7703 0.050 Uiso 1 1 d RD . .
H9B H 0.3272 0.1171 0.7034 0.050 Uiso 1 1 d RD . .

loop_
_atom_site_aniso_label
_atom_site_aniso_U_11
_atom_site_aniso_U_22
_atom_site_aniso_U_33
_atom_site_aniso_U_23
_atom_site_aniso_U_13
_atom_site_aniso_U_12
Tb1 0.02088(14) 0.02431(14) 0.01304(13) -0.00366(10) -0.00125(9) 0.00224(10)
Tb2 0.02038(14) 0.02557(14) 0.01298(13) -0.00284(10) -0.00293(9) 0.00090(10)
Mn1 0.0222(4) 0.0250(4) 0.0209(4) -0.0036(3) -0.0023(3) 0.0011(3)
N1 0.068(4) 0.030(3) 0.041(3) -0.004(2) 0.006(3) 0.018(3)
N2 0.038(3) 0.013(2) 0.026(2) -0.0027(18) 0.0017(19) 0.0020(18)
N3 0.047(3) 0.020(2) 0.027(3) -0.0041(19) -0.001(2) -0.001(2)
N4 0.042(3) 0.025(2) 0.025(2) -0.0036(19) 0.003(2) -0.003(2)
N5 0.028(3) 0.077(4) 0.038(3) -0.012(3) -0.001(2) -0.016(3)
N6 0.014(2) 0.045(3) 0.023(2) -0.004(2) -0.0043(17) -0.0014(19)
N7 0.021(2) 0.039(3) 0.024(2) -0.005(2) -0.0010(18) 0.005(2)
N8 0.025(3) 0.043(3) 0.026(2) -0.007(2) -0.0052(19) 0.004(2)
N9 0.076(4) 0.031(3) 0.041(3) -0.005(2) -0.013(3) 0.024(3)
N10 0.042(3) 0.016(2) 0.022(2) -0.0035(18) -0.0053(19) 0.0015(19)
N11 0.047(3) 0.022(2) 0.021(2) -0.0036(19) -0.004(2) 0.002(2)
N12 0.047(3) 0.021(2) 0.022(2) -0.0040(19) -0.008(2) 0.003(2)
N13 0.026(3) 0.084(4) 0.042(3) -0.009(3) 0.004(2) -0.017(3)
N14 0.015(2) 0.037(3) 0.021(2) -0.0071(19) -0.0014(17) 0.0017(18)
N15 0.021(2) 0.047(3) 0.021(2) -0.010(2) -0.0025(18) 0.002(2)
N16 0.021(2) 0.046(3) 0.023(2) -0.007(2) -0.0027(18) 0.001(2)
C1 0.033(3) 0.034(3) 0.018(3) -0.006(2) -0.009(2) 0.003(2)
C2 0.032(3) 0.031(3) 0.024(3) -0.005(2) -0.002(2) -0.003(2)
C3 0.079(5) 0.040(4) 0.022(3) -0.009(3) 0.004(3) -0.007(3)
C4 0.120(7) 0.050(4) 0.032(4) -0.001(3) 0.019(4) -0.046(5)
C5 0.108(7) 0.036(4) 0.033(4) -0.006(3) 0.012(4) -0.028(4)
C6 0.045(4) 0.024(3) 0.021(3) -0.001(2) -0.001(2) -0.004(2)
C7 0.030(3) 0.025(3) 0.026(3) -0.003(2) 0.001(2) 0.000(2)
C8 0.036(3) 0.021(3) 0.025(3) 0.000(2) -0.003(2) -0.004(2)
C9 0.029(3) 0.020(3) 0.027(3) -0.006(2) 0.001(2) -0.006(2)
C10 0.028(3) 0.024(3) 0.027(3) -0.003(2) 0.004(2) 0.003(2)
C11 0.045(4) 0.030(3) 0.033(3) -0.009(3) 0.003(3) -0.011(3)
C12 0.052(4) 0.045(4) 0.030(3) -0.015(3) -0.004(3) -0.016(3)
C13 0.040(3) 0.040(3) 0.021(3) -0.008(2) 0.004(2) -0.007(3)
C14 0.022(3) 0.026(3) 0.020(3) -0.006(2) 0.001(2) 0.003(2)
C15 0.033(3) 0.022(3) 0.023(3) -0.009(2) -0.002(2) 0.001(2)
C16 0.029(3) 0.027(3) 0.017(3) 0.001(2) -0.003(2) 0.007(2)
C17 0.025(3) 0.027(3) 0.027(3) -0.005(2) -0.002(2) -0.001(2)
C18 0.019(3) 0.035(3) 0.029(3) -0.009(2) -0.007(2) 0.000(2)
C19 0.041(4) 0.068(5) 0.027(3) -0.020(3) -0.004(3) 0.014(3)
C20 0.031(4) 0.098(6) 0.033(4) -0.026(4) -0.007(3) 0.028(4)
C21 0.020(3) 0.082(5) 0.037(4) -0.013(3) -0.003(3) 0.023(3)
C22 0.020(3) 0.042(3) 0.022(3) -0.005(2) -0.001(2) 0.003(2)
C23 0.016(3) 0.034(3) 0.030(3) -0.009(2) 0.002(2) 0.002(2)
C24 0.019(3) 0.033(3) 0.024(3) -0.006(2) -0.003(2) 0.004(2)
C25 0.022(3) 0.032(3) 0.023(3) -0.005(2) -0.004(2) 0.003(2)
C26 0.030(3) 0.031(3) 0.017(3) -0.008(2) -0.001(2) -0.001(2)
C27 0.026(3) 0.026(3) 0.022(3) -0.005(2) -0.005(2) -0.002(2)
C28 0.024(3) 0.026(3) 0.021(3) -0.006(2) -0.002(2) -0.003(2)
C29 0.048(4) 0.044(3) 0.019(3) -0.010(3) -0.004(3) 0.010(3)
C30 0.047(4) 0.061(4) 0.027(3) -0.005(3) -0.014(3) 0.022(3)
C31 0.036(3) 0.050(4) 0.029(3) -0.011(3) -0.003(3) 0.017(3)
C32 0.028(3) 0.025(3) 0.015(3) -0.002(2) 0.003(2) -0.006(2)
C33 0.027(3) 0.027(3) 0.023(3) -0.002(2) -0.004(2) 0.006(2)
C34 0.030(3) 0.028(3) 0.027(3) -0.008(2) -0.002(2) 0.004(2)
C35 0.062(5) 0.053(4) 0.023(3) -0.002(3) -0.014(3) -0.011(3)
C36 0.109(7) 0.034(4) 0.033(4) -0.007(3) -0.020(4) -0.029(4)
C37 0.072(5) 0.029(3) 0.033(3) -0.004(3) -0.011(3) -0.012(3)
C38 0.033(3) 0.026(3) 0.024(3) -0.007(2) -0.005(2) 0.003(2)
C39 0.035(3) 0.018(3) 0.024(3) -0.007(2) -0.007(2) 0.003(2)
C40 0.030(3) 0.022(3) 0.027(3) -0.006(2) -0.002(2) 0.000(2)
C41 0.032(3) 0.019(3) 0.025(3) -0.002(2) -0.006(2) -0.004(2)
C42 0.027(3) 0.022(3) 0.025(3) -0.005(2) -0.004(2) 0.003(2)
C43 0.041(4) 0.027(3) 0.038(3) -0.008(3) -0.004(3) -0.006(3)
C44 0.046(4) 0.032(3) 0.024(3) 0.000(2) 0.001(3) -0.008(3)
C45 0.032(3) 0.038(3) 0.023(3) -0.007(2) -0.004(2) 0.010(2)
C46 0.020(3) 0.030(3) 0.022(3) -0.010(2) -0.002(2) 0.007(2)
C47 0.024(3) 0.028(3) 0.022(3) -0.003(2) -0.003(2) 0.001(2)
C48 0.022(3) 0.032(3) 0.024(3) -0.007(2) 0.001(2) 0.006(2)
C49 0.026(3) 0.025(3) 0.020(3) -0.008(2) 0.001(2) 0.003(2)
C50 0.024(3) 0.036(3) 0.020(3) -0.007(2) -0.004(2) 0.007(2)
C51 0.054(4) 0.075(5) 0.016(3) 0.003(3) -0.004(3) 0.022(4)
C52 0.049(5) 0.143(8) 0.027(4) 0.006(4) -0.004(3) 0.050(5)
C53 0.034(4) 0.138(8) 0.030(4) -0.006(4) -0.003(3) 0.042(4)
C54 0.026(3) 0.040(3) 0.028(3) -0.007(2) -0.003(2) 0.004(2)
C55 0.023(3) 0.030(3) 0.026(3) -0.004(2) -0.007(2) 0.005(2)
C56 0.024(3) 0.034(3) 0.029(3) -0.005(2) -0.003(2) 0.007(2)
C57 0.016(3) 0.032(3) 0.023(3) -0.004(2) -0.002(2) 0.008(2)
C58 0.022(3) 0.026(3) 0.027(3) -0.004(2) 0.001(2) 0.000(2)
C59 0.023(3) 0.031(3) 0.022(3) -0.005(2) -0.002(2) 0.003(2)
C60 0.026(3) 0.023(3) 0.023(3) -0.003(2) -0.004(2) 0.001(2)
C61 0.024(3) 0.028(3) 0.021(3) -0.007(2) -0.003(2) 0.001(2)
C62 0.033(3) 0.037(3) 0.022(3) -0.003(2) -0.002(2) 0.001(2)
C63 0.025(3) 0.050(4) 0.025(3) -0.008(3) 0.003(2) 0.008(3)
C64 0.023(3) 0.043(3) 0.031(3) -0.004(3) 0.000(2) 0.007(2)
O1 0.044(3) 0.033(2) 0.028(2) -0.0126(17) 0.0059(18) -0.0075(18)
O2 0.034(2) 0.042(2) 0.026(2) -0.0171(18) -0.0007(17) -0.0016(18)
O3 0.045(2) 0.0238(19) 0.024(2) -0.0043(16) 0.0061(17) 0.0049(17)
O4 0.036(2) 0.045(2) 0.0151(19) -0.0041(17) 0.0017(16) -0.0070(18)
O5 0.028(2) 0.053(3) 0.028(2) 0.0070(19) 0.0040(17) 0.0151(19)
O6 0.042(2) 0.032(2) 0.030(2) 0.0003(17) 0.0086(18) 0.0096(18)
O7 0.027(2) 0.043(2) 0.0176(18) -0.0068(16) -0.0051(15) 0.0066(17)
O8 0.030(2) 0.049(2) 0.019(2) -0.0100(17) -0.0059(16) 0.0096(18)
O9 0.037(2) 0.029(2) 0.029(2) -0.0003(17) -0.0123(17) -0.0056(17)
O10 0.050(3) 0.029(2) 0.034(2) 0.0062(18) -0.0180(19) 0.0015(19)
O11 0.038(2) 0.028(2) 0.0195(19) -0.0034(16) -0.0009(16) -0.0002(17)
O12 0.051(3) 0.035(2) 0.020(2) -0.0086(17) 0.0010(17) -0.0056(19)
O13 0.028(2) 0.039(2) 0.032(2) -0.0139(18) -0.0079(16) 0.0080(17)
O14 0.025(2) 0.056(3) 0.028(2) -0.0224(19) -0.0074(16) 0.0065(18)
O15 0.022(2) 0.055(3) 0.023(2) -0.0135(18) -0.0033(16) 0.0028(18)
O16 0.035(2) 0.040(2) 0.0148(19) -0.0042(16) 0.0007(15) 0.0075(17)
O17 0.065(3) 0.045(3) 0.039(3) -0.012(2) -0.011(2) -0.005(2)
O18 0.033(3) 0.165(6) 0.034(3) -0.043(3) 0.006(2) -0.030(3)
O19 0.067(3) 0.037(2) 0.022(2) -0.0108(18) -0.0112(19) 0.020(2)
O20 0.074(3) 0.036(2) 0.029(2) -0.0067(19) -0.001(2) 0.018(2)
O21 0.039(2) 0.038(2) 0.026(2) -0.0126(18) 0.0022(17) 0.0017(18)
O22 0.040(3) 0.099(4) 0.032(2) 0.002(3) -0.005(2) -0.027(3)

loop_
_atom_type_symbol
_atom_type_description
_atom_type_scat_dispersion_real
_atom_type_scat_dispersion_imag
_atom_type_scat_source
C C 0.0033 0.0016 'International Tables Vol C Tables 4.2.6.8 and 6.1.1.4'
H H 0.0000 0.0000 'International Tables Vol C Tables 4.2.6.8 and 6.1.1.4'
N N 0.0061 0.0033 'International Tables Vol C Tables 4.2.6.8 and 6.1.1.4'
O O 0.0106 0.0060 'International Tables Vol C Tables 4.2.6.8 and 6.1.1.4'
Mn Mn 0.3368 0.7283 'International Tables Vol C Tables 4.2.6.8 and 6.1.1.4'
Tb Tb -0.1723 4.1537 'International Tables Vol C Tables 4.2.6.8 and 6.1.1.4'

loop_
_geom_angle_atom_site_label_1
_geom_angle_atom_site_label_2
_geom_angle_atom_site_label_3
_geom_angle
_geom_angle_site_symmetry_1
_geom_angle_site_symmetry_3
O14 Tb1 O4 75.01(13) 2_667 2_667
O14 Tb1 O13 130.79(13) 2_667 .
O4 Tb1 O13 79.69(13) 2_667 .
O14 Tb1 O12 131.76(14) 2_667 .
O4 Tb1 O12 78.51(13) 2_667 .
O13 Tb1 O12 81.48(14) . .
O14 Tb1 O5 80.64(14) 2_667 .
O4 Tb1 O5 149.70(14) 2_667 .
O13 Tb1 O5 130.47(13) . .
O12 Tb1 O5 105.79(14) . .
O14 Tb1 O3 85.84(14) 2_667 .
O4 Tb1 O3 125.65(13) 2_667 .
O13 Tb1 O3 75.70(14) . .
O12 Tb1 O3 141.79(13) . .
O5 Tb1 O3 69.17(13) . .
O14 Tb1 O6 72.56(14) 2_667 .
O4 Tb1 O6 101.90(13) 2_667 .
O13 Tb1 O6 154.96(14) . .
O12 Tb1 O6 74.49(14) . .
O5 Tb1 O6 52.87(13) . .
O3 Tb1 O6 120.16(13) . .
O14 Tb1 O11 149.95(13) 2_667 .
O4 Tb1 O11 127.68(13) 2_667 .
O13 Tb1 O11 77.21(12) . .
O12 Tb1 O11 52.12(12) . .
O5 Tb1 O11 70.89(14) . .
O3 Tb1 O11 92.68(12) . .
O6 Tb1 O11 82.50(13) . .
O14 Tb1 C49 73.64(14) 2_667 .
O4 Tb1 C49 126.13(14) 2_667 .
O13 Tb1 C49 151.39(14) . .
O12 Tb1 C49 91.29(14) . .
O5 Tb1 C49 26.44(13) . .
O3 Tb1 C49 94.32(14) . .
O6 Tb1 C49 26.49(13) . .
O11 Tb1 C49 76.56(14) . .
O14 Tb1 C48 147.47(14) 2_667 .
O4 Tb1 C48 103.27(14) 2_667 .
O13 Tb1 C48 79.12(14) . .
O12 Tb1 C48 25.76(13) . .
O5 Tb1 C48 87.74(15) . .
O3 Tb1 C48 118.20(14) . .
O6 Tb1 C48 76.19(14) . .
O11 Tb1 C48 26.39(13) . .
C49 Tb1 C48 82.45(15) . .
O14 Tb1 C16 69.72(14) 2_667 .
O4 Tb1 C16 103.34(14) 2_667 .
O13 Tb1 C16 76.21(14) . .
O12 Tb1 C16 156.80(14) . .
O5 Tb1 C16 84.44(14) . .
O3 Tb1 C16 23.76(12) . .
O6 Tb1 C16 126.53(14) . .
O11 Tb1 C16 115.48(12) . .
C49 Tb1 C16 105.30(15) . .
C48 Tb1 C16 139.46(14) . .
O10 Tb2 O9 136.12(14) 2_666 .
O10 Tb2 O16 74.44(14) 2_666 2_666
O9 Tb2 O16 78.69(13) . 2_666
O10 Tb2 O1 77.10(14) 2_666 .
O9 Tb2 O1 130.36(13) . .
O16 Tb2 O1 149.74(13) 2_666 .
O10 Tb2 O8 126.15(14) 2_666 .
O9 Tb2 O8 80.57(14) . .
O16 Tb2 O8 79.12(12) 2_666 .
O1 Tb2 O8 110.47(13) . .
O10 Tb2 O7 146.02(13) 2_666 .
O9 Tb2 O7 77.24(13) . .
O16 Tb2 O7 129.01(12) 2_666 .
O1 Tb2 O7 73.48(13) . .
O8 Tb2 O7 53.04(12) . .
O10 Tb2 O15 95.35(14) 2_666 .
O9 Tb2 O15 73.17(14) . .
O16 Tb2 O15 125.64(13) 2_666 .
O1 Tb2 O15 66.95(13) . .
O8 Tb2 O15 137.64(13) . .
O7 Tb2 O15 88.53(12) . .
O10 Tb2 O2 71.31(14) 2_666 .
O9 Tb2 O2 151.13(13) . .
O16 Tb2 O2 107.20(12) 2_666 .
O1 Tb2 O2 52.92(12) . .
O8 Tb2 O2 73.14(13) . .
O7 Tb2 O2 77.51(13) . .
O15 Tb2 O2 119.84(12) . .
O10 Tb2 O16 67.13(13) 2_666 .
O9 Tb2 O16 73.90(12) . .
O16 Tb2 O16 78.24(13) 2_666 .
O1 Tb2 O16 99.99(13) . .
O8 Tb2 O16 148.62(12) . .
O7 Tb2 O16 134.49(11) . .
O15 Tb2 O16 49.78(11) . .
O2 Tb2 O16 134.76(12) . .
O10 Tb2 C1 70.35(15) 2_666 .
O9 Tb2 C1 149.98(14) . .
O16 Tb2 C1 129.32(14) 2_666 .
O1 Tb2 C1 26.44(14) . .
O8 Tb2 C1 93.37(15) . .
O7 Tb2 C1 75.75(14) . .
O15 Tb2 C1 93.23(14) . .
O2 Tb2 C1 26.62(14) . .
O16 Tb2 C1 117.82(14) . .
O10 Tb2 C61 141.03(15) 2_666 .
O9 Tb2 C61 79.02(14) . .
O16 Tb2 C61 104.32(14) 2_666 .
O1 Tb2 C61 91.39(15) . .
O8 Tb2 C61 26.15(13) . .
O7 Tb2 C61 26.96(13) . .
O15 Tb2 C61 114.37(14) . .
O2 Tb2 C61 72.13(14) . .
O16 Tb2 C61 151.76(13) . .
C1 Tb2 C61 82.81(15) . .
O10 Tb2 C32 76.66(15) 2_666 .
O9 Tb2 C32 76.90(14) . .
O16 Tb2 C32 103.80(14) 2_666 .
O1 Tb2 C32 79.15(14) . .
O8 Tb2 C32 156.14(14) . .
O7 Tb2 C32 113.37(13) . .
O15 Tb2 C32 25.09(13) . .
O2 Tb2 C32 126.55(13) . .
O16 Tb2 C32 25.67(12) . .
C1 Tb2 C32 102.20(15) . .
C61 Tb2 C32 138.19(14) . .
O18 Mn1 O19 89.6(2) . .
O18 Mn1 O22 177.3(2) . .
O19 Mn1 O22 89.94(19) . .
O18 Mn1 O20 92.3(2) . .
O19 Mn1 O20 173.66(16) . .
O22 Mn1 O20 88.44(18) . .
O18 Mn1 O21 84.65(16) . .
O19 Mn1 O21 104.71(15) . .
O22 Mn1 O21 92.93(16) . .
O20 Mn1 O21 81.49(16) . .
O18 Mn1 O17 85.63(18) . .
O19 Mn1 O17 85.40(16) . .
O22 Mn1 O17 96.95(18) . .
O20 Mn1 O17 88.72(16) . .
O21 Mn1 O17 165.90(16) . .
N2 N1 H1A 102.7 . .
N2 N1 H1B 107.6 . .
H1A N1 H1B 106.8 . .
C9 N2 C8 107.6(4) . .
C9 N2 N1 127.1(4) . .
C8 N2 N1 124.4(4) . .
C8 N3 N4 106.6(4) . .
C9 N4 N3 108.8(4) . .
N6 N5 H5A 113.3 . .
N6 N5 H5B 114.1 . .
H5A N5 H5B 107.7 . .
C57 N6 C56 106.6(4) . .
C57 N6 N5 126.8(4) . .
C56 N6 N5 125.5(4) . .
C57 N7 N8 107.2(4) . .
C56 N8 N7 108.2(4) . .
N10 N9 H9A 81.3 . .
N10 N9 H9B 99.1 . .
H9A N9 H9B 109.8 . .
C40 N10 C41 107.0(4) . .
C40 N10 N9 126.1(4) . .
C41 N10 N9 125.4(4) . .
C40 N11 N12 107.9(4) . .
C41 N12 N11 107.5(4) . .
N14 N13 H13B 96.9 . .
N14 N13 H13A 101.2 . .
H13B N13 H13A 110.8 . .
C25 N14 C24 106.6(4) . .
C25 N14 N13 127.3(4) . .
C24 N14 N13 125.0(4) . .
C25 N15 N16 108.6(4) . .
C24 N16 N15 107.6(4) . .
O1 C1 O2 121.9(5) . .
O1 C1 C2 118.6(5) . .
O2 C1 C2 119.4(5) . .
O1 C1 Tb2 59.1(3) . .
O2 C1 Tb2 63.3(3) . .
C2 C1 Tb2 173.0(4) . .
C3 C2 C7 119.5(5) . .
C3 C2 C1 121.7(5) . .
C7 C2 C1 118.8(5) . .
C4 C3 C2 119.6(6) . .
C4 C3 H3 120.2 . .
C2 C3 H3 120.2 . .
C3 C4 C5 120.7(6) . .
C3 C4 H4 119.6 . .
C5 C4 H4 119.6 . .
C4 C5 C6 120.0(6) . .
C4 C5 H5 120.0 . .
C6 C5 H5 120.0 . .
C7 C6 C5 119.4(5) . .
C7 C6 C8 120.9(5) . .
C5 C6 C8 119.7(5) . .
C6 C7 C2 120.4(5) . .
C6 C7 H7 119.8 . .
C2 C7 H7 119.8 . .
N3 C8 N2 109.1(5) . .
N3 C8 C6 125.6(5) . .
N2 C8 C6 125.3(5) . .
N4 C9 N2 108.0(4) . .
N4 C9 C10 124.7(5) . .
N2 C9 C10 127.3(5) . .
C15 C10 C11 119.6(5) . .
C15 C10 C9 120.2(5) . .
C11 C10 C9 119.9(5) . .
C12 C11 C10 119.6(5) . .
C12 C11 H11 120.2 . .
C10 C11 H11 120.2 . .
C13 C12 C11 120.2(5) . .
C13 C12 H12 119.9 . .
C11 C12 H12 119.9 . .
C12 C13 C14 120.5(5) . .
C12 C13 H13 119.7 . .
C14 C13 H13 119.7 . .
C15 C14 C13 119.2(5) . .
C15 C14 C16 120.2(5) . .
C13 C14 C16 120.5(5) . .
C10 C15 C14 120.7(5) . .
C10 C15 H15 119.7 . .
C14 C15 H15 119.7 . .
O4 C16 O3 121.0(5) . .
O4 C16 C14 119.8(5) . .
O3 C16 C14 119.2(4) . .
O4 C16 Tb1 73.8(3) . .
O3 C16 Tb1 50.4(2) . .
C14 C16 Tb1 157.6(4) . .
O14 C17 O13 125.9(5) . .
O14 C17 C18 116.3(5) . .
O13 C17 C18 117.8(5) . .
C19 C18 C23 119.4(5) . .
C19 C18 C17 119.5(5) . .
C23 C18 C17 121.1(5) . .
C20 C19 C18 120.5(6) . .
C20 C19 H19 119.7 . .
C18 C19 H19 119.7 . .
C19 C20 C21 120.6(6) . .
C19 C20 H20 119.7 . .
C21 C20 H20 119.7 . .
C20 C21 C22 120.6(6) . .
C20 C21 H21 119.7 . .
C22 C21 H21 119.7 . .
C21 C22 C23 119.1(5) . .
C21 C22 C24 117.3(5) . .
C23 C22 C24 123.5(5) . .
C22 C23 C18 119.8(5) . .
C22 C23 H23 120.1 . .
C18 C23 H23 120.1 . .
N16 C24 N14 108.8(5) . .
N16 C24 C22 124.2(5) . .
N14 C24 C22 126.9(5) . .
N15 C25 N14 108.4(4) . .
N15 C25 C26 122.6(5) . .
N14 C25 C26 129.0(5) . .
C27 C26 C31 119.7(5) . .
C27 C26 C25 122.7(5) . .
C31 C26 C25 117.2(5) . .
C26 C27 C28 119.9(5) . .
C26 C27 H27 120.0 . .
C28 C27 H27 120.0 . .
C29 C28 C27 119.1(5) . .
C29 C28 C32 120.9(5) . .
C27 C28 C32 120.0(5) . .
C30 C29 C28 121.3(5) . .
C30 C29 H29 119.3 . .
C28 C29 H29 119.3 . .
C29 C30 C31 119.8(6) . .
C29 C30 H30 120.1 . .
C31 C30 H30 120.1 . .
C30 C31 C26 120.1(5) . .
C30 C31 H31 120.0 . .
C26 C31 H31 120.0 . .
O15 C32 O16 120.7(5) . .
O15 C32 C28 119.6(4) . .
O16 C32 C28 119.5(5) . .
O15 C32 Tb2 57.6(3) . .
O16 C32 Tb2 66.9(3) . .
C28 C32 Tb2 157.2(3) . .
O9 C33 O10 126.6(5) . .
O9 C33 C34 118.7(5) . .
O10 C33 C34 114.6(5) . .
C35 C34 C39 119.1(5) . .
C35 C34 C33 120.1(5) . .
C39 C34 C33 120.8(5) . .
C34 C35 C36 120.8(6) . .
C34 C35 H35 119.6 . .
C36 C35 H35 119.6 . .
C37 C36 C35 119.8(6) . .
C37 C36 H36 120.1 . .
C35 C36 H36 120.1 . .
C36 C37 C38 120.6(5) . .
C36 C37 H37 119.7 . .
C38 C37 H37 119.7 . .
C37 C38 C39 118.6(5) . .
C37 C38 C40 118.9(5) . .
C39 C38 C40 122.5(5) . .
C34 C39 C38 121.0(5) . .
C34 C39 H39 119.5 . .
C38 C39 H39 119.5 . .
N11 C40 N10 108.5(4) . .
N11 C40 C38 124.2(5) . .
N10 C40 C38 127.3(5) . .
N12 C41 N10 109.0(5) . .
N12 C41 C42 123.3(5) . .
N10 C41 C42 127.6(5) . .
C43 C42 C47 119.9(5) . .
C43 C42 C41 117.0(5) . .
C47 C42 C41 123.0(5) . .
C44 C43 C42 120.2(5) . .
C44 C43 H43 119.9 . .
C42 C43 H43 119.9 . .
C43 C44 C45 120.6(5) . .
C43 C44 H44 119.7 . .
C45 C44 H44 119.7 . .
C44 C45 C46 119.3(5) . .
C44 C45 H45 120.3 . .
C46 C45 H45 120.3 . .
C47 C46 C45 120.2(5) . .
C47 C46 C48 120.9(5) . .
C45 C46 C48 118.9(5) . .
C46 C47 C42 119.7(5) . .
C46 C47 H47 120.1 . .
C42 C47 H47 120.1 . .
O12 C48 O11 119.9(5) . .
O12 C48 C46 119.4(5) . .
O11 C48 C46 120.7(5) . .
O12 C48 Tb1 57.3(3) . .
O11 C48 Tb1 62.7(3) . .
C46 C48 Tb1 175.9(4) . .
O6 C49 O5 121.9(5) . .
O6 C49 C50 120.4(5) . .
O5 C49 C50 117.7(4) . .
O6 C49 Tb1 63.0(3) . .
O5 C49 Tb1 59.1(3) . .
C50 C49 Tb1 173.6(4) . .
C51 C50 C55 119.2(5) . .
C51 C50 C49 121.7(5) . .
C55 C50 C49 119.1(5) . .
C50 C51 C52 120.1(6) . .
C50 C51 H51 120.0 . .
C52 C51 H51 120.0 . .
C53 C52 C51 120.5(6) . .
C53 C52 H52 119.7 . .
C51 C52 H52 119.7 . .
C52 C53 C54 119.3(6) . .
C52 C53 H53 120.3 . .
C54 C53 H53 120.3 . .
C55 C54 C53 119.7(5) . .
C55 C54 C56 120.8(5) . .
C53 C54 C56 119.5(5) . .
C54 C55 C50 121.2(5) . .
C54 C55 H55 119.4 . .
C50 C55 H55 119.4 . .
N8 C56 N6 108.5(5) . .
N8 C56 C54 127.3(5) . .
N6 C56 C54 124.2(5) . .
N7 C57 N6 109.5(5) . .
N7 C57 C58 125.1(5) . .
N6 C57 C58 125.4(5) . .
C59 C58 C64 119.6(5) . .
C59 C58 C57 120.9(5) . .
C64 C58 C57 119.4(5) . .
C58 C59 C60 120.2(5) . .
C58 C59 H59 119.9 . .
C60 C59 H59 119.9 . .
C62 C60 C59 119.1(5) . .
C62 C60 C61 120.3(5) . .
C59 C60 C61 120.7(5) . .
O8 C61 O7 119.9(5) . .
O8 C61 C60 120.1(5) . .
O7 C61 C60 120.1(4) . .
O8 C61 Tb2 58.6(3) . .
O7 C61 Tb2 61.5(3) . .
C60 C61 Tb2 175.3(4) . .
C63 C62 C60 120.9(5) . .
C63 C62 H62 119.5 . .
C60 C62 H62 119.5 . .
C64 C63 C62 119.5(5) . .
C64 C63 H63 120.2 . .
C62 C63 H63 120.2 . .
C63 C64 C58 120.7(5) . .
C63 C64 H64 119.7 . .
C58 C64 H64 119.7 . .
C1 O1 Tb2 94.4(3) . .
C1 O2 Tb2 90.1(3) . .
C16 O3 Tb1 105.8(3) . .
C16 O4 Tb1 176.5(4) . 2_667
C49 O5 Tb1 94.4(3) . .
C49 O6 Tb1 90.5(3) . .
C61 O7 Tb2 91.6(3) . .
C61 O8 Tb2 95.2(3) . .
C33 O9 Tb2 130.5(3) . .
C33 O10 Tb2 142.4(4) . 2_666
C48 O11 Tb1 90.9(3) . .
C48 O12 Tb1 97.0(3) . .
C17 O13 Tb1 131.0(3) . .
C17 O14 Tb1 142.6(4) . 2_667
C32 O15 Tb2 97.3(3) . .
C32 O16 Tb2 169.4(4) . 2_666
C32 O16 Tb2 87.4(3) . .
Tb2 O16 Tb2 101.76(13) 2_666 .
Mn1 O17 H17A 109.5 . .
Mn1 O17 H17B 82.1 . .
H17A O17 H17B 121.3 . .
Mn1 O18 H18A 109.5 . .
Mn1 O18 H18B 93.7 . .
H18A O18 H18B 120.2 . .
Mn1 O19 H19A 109.5 . .
Mn1 O19 H19B 118.6 . .
H19A O19 H19B 118.5 . .
Mn1 O20 H20A 109.5 . .
Mn1 O20 H20B 102.3 . .
H20A O20 H20B 117.9 . .
Mn1 O21 H21A 109.5 . .
Mn1 O21 H21B 111.3 . .
H21A O21 H21B 116.6 . .
Mn1 O22 H22A 109.5 . .
Mn1 O22 H22B 107.7 . .
H22A O22 H22B 116.0 . .
H23D O23' H23C 128.7 . .
H23A O23 H23B 113.7 . .

loop_
_geom_bond_atom_site_label_1
_geom_bond_atom_site_label_2
_geom_bond_distance
_geom_bond_site_symmetry_2
Tb1 O14 2.321(4) 2_667
Tb1 O4 2.324(3) 2_667
Tb1 O13 2.350(4) .
Tb1 O12 2.413(4) .
Tb1 O5 2.414(4) .
Tb1 O3 2.421(4) .
Tb1 O6 2.498(4) .
Tb1 O11 2.530(4) .
Tb1 C49 2.803(5) .
Tb1 C48 2.846(5) .
Tb1 C16 3.021(5) .
Tb2 O10 2.328(4) 2_666
Tb2 O9 2.361(4) .
Tb2 O16 2.382(4) 2_666
Tb2 O1 2.412(4) .
Tb2 O8 2.412(4) .
Tb2 O7 2.472(3) .
Tb2 O15 2.482(4) .
Tb2 O2 2.502(4) .
Tb2 O16 2.687(4) .
Tb2 C1 2.801(5) .
Tb2 C61 2.813(5) .
Tb2 C32 2.917(5) .
Mn1 O18 2.112(5) .
Mn1 O19 2.141(4) .
Mn1 O22 2.168(4) .
Mn1 O20 2.187(4) .
Mn1 O21 2.213(4) .
Mn1 O17 2.288(4) .
N1 N2 1.410(6) .
N1 H1A 0.9064 .
N1 H1B 0.8988 .
N2 C9 1.348(7) .
N2 C8 1.361(7) .
N3 C8 1.317(7) .
N3 N4 1.384(6) .
N4 C9 1.319(7) .
N5 N6 1.414(6) .
N5 H5A 0.9053 .
N5 H5B 0.8993 .
N6 C57 1.355(6) .
N6 C56 1.367(7) .
N7 C57 1.311(7) .
N7 N8 1.385(6) .
N8 C56 1.309(7) .
N9 N10 1.412(6) .
N9 H9A 0.8914 .
N9 H9B 0.8953 .
N10 C40 1.354(6) .
N10 C41 1.362(6) .
N11 C40 1.324(6) .
N11 N12 1.381(6) .
N12 C41 1.312(7) .
N13 N14 1.411(6) .
N13 H13B 0.8956 .
N13 H13A 0.8883 .
N14 C25 1.363(7) .
N14 C24 1.376(6) .
N15 C25 1.313(7) .
N15 N16 1.381(6) .
N16 C24 1.310(7) .
C1 O1 1.251(7) .
C1 O2 1.255(6) .
C1 C2 1.509(7) .
C2 C3 1.391(8) .
C2 C7 1.397(7) .
C3 C4 1.375(9) .
C3 H3 0.9300 .
C4 C5 1.382(9) .
C4 H4 0.9300 .
C5 C6 1.391(8) .
C5 H5 0.9300 .
C6 C7 1.382(7) .
C6 C8 1.470(7) .
C7 H7 0.9300 .
C9 C10 1.465(7) .
C10 C15 1.378(7) .
C10 C11 1.396(8) .
C11 C12 1.385(8) .
C11 H11 0.9300 .
C12 C13 1.372(8) .
C12 H12 0.9300 .
C13 C14 1.387(7) .
C13 H13 0.9300 .
C14 C15 1.386(7) .
C14 C16 1.494(7) .
C15 H15 0.9300 .
C16 O4 1.253(6) .
C16 O3 1.265(6) .
C17 O14 1.251(6) .
C17 O13 1.257(6) .
C17 C18 1.509(7) .
C18 C19 1.382(8) .
C18 C23 1.398(7) .
C19 C20 1.366(9) .
C19 H19 0.9300 .
C20 C21 1.367(9) .
C20 H20 0.9300 .
C21 C22 1.390(8) .
C21 H21 0.9300 .
C22 C23 1.393(7) .
C22 C24 1.464(7) .
C23 H23 0.9300 .
C25 C26 1.472(7) .
C26 C27 1.383(7) .
C26 C31 1.396(8) .
C27 C28 1.401(7) .
C27 H27 0.9300 .
C28 C29 1.383(8) .
C28 C32 1.505(7) .
C29 C30 1.368(9) .
C29 H29 0.9300 .
C30 C31 1.383(8) .
C30 H30 0.9300 .
C31 H31 0.9300 .
C32 O15 1.247(6) .
C32 O16 1.265(6) .
C33 O9 1.238(6) .
C33 O10 1.267(6) .
C33 C34 1.502(7) .
C34 C35 1.373(8) .
C34 C39 1.388(7) .
C35 C36 1.384(9) .
C35 H35 0.9300 .
C36 C37 1.375(9) .
C36 H36 0.9300 .
C37 C38 1.390(8) .
C37 H37 0.9300 .
C38 C39 1.390(7) .
C38 C40 1.462(7) .
C39 H39 0.9300 .
C41 C42 1.469(7) .
C42 C43 1.388(8) .
C42 C47 1.396(7) .
C43 C44 1.385(8) .
C43 H43 0.9300 .
C44 C45 1.385(8) .
C44 H44 0.9300 .
C45 C46 1.402(8) .
C45 H45 0.9300 .
C46 C47 1.391(7) .
C46 C48 1.500(7) .
C47 H47 0.9300 .
C48 O12 1.246(6) .
C48 O11 1.265(6) .
C49 O6 1.250(6) .
C49 O5 1.252(6) .
C49 C50 1.498(7) .
C50 C51 1.377(8) .
C50 C55 1.386(7) .
C51 C52 1.387(9) .
C51 H51 0.9300 .
C52 C53 1.381(9) .
C52 H52 0.9300 .
C53 C54 1.392(8) .
C53 H53 0.9300 .
C54 C55 1.371(8) .
C54 C56 1.475(8) .
C55 H55 0.9300 .
C57 C58 1.475(7) .
C58 C59 1.387(7) .
C58 C64 1.393(7) .
C59 C60 1.395(7) .
C59 H59 0.9300 .
C60 C62 1.387(7) .
C60 C61 1.492(7) .
C61 O8 1.245(6) .
C61 O7 1.276(6) .
C62 C63 1.387(8) .
C62 H62 0.9300 .
C63 C64 1.373(8) .
C63 H63 0.9300 .
C64 H64 0.9300 .
O4 Tb1 2.324(3) 2_667
O10 Tb2 2.328(4) 2_666
O14 Tb1 2.321(4) 2_667
O16 Tb2 2.382(4) 2_666
O17 H17A 0.8200 .
O17 H17B 0.8457 .
O18 H18A 0.8200 .
O18 H18B 0.8440 .
O19 H19A 0.8200 .
O19 H19B 0.8482 .
O20 H20A 0.8200 .
O20 H20B 0.8541 .
O21 H21A 0.8200 .
O21 H21B 0.8548 .
O22 H22A 0.8200 .
O22 H22B 0.8662 .
O23' H23D 0.7354 .
O23' H23C 0.8015 .
O23 H23A 0.8718 .
O23 H23B 0.8830 .

loop_
_geom_hbond_atom_site_label_D
_geom_hbond_atom_site_label_H
_geom_hbond_atom_site_label_A
_geom_hbond_distance_DH
_geom_hbond_distance_HA
_geom_hbond_distance_DA
_geom_hbond_angle_DHA
_geom_hbond_site_symmetry_A
O17 H17A O15 0.82 2.22 3.022(6) 164.9 .
O18 H18A O7 0.82 1.84 2.653(6) 168.2 .
O19 H19A N11 0.82 1.92 2.712(6) 162.8 1_565
O20 H20A N4 0.82 1.93 2.717(6) 160.5 1_545
O21 H21A O3 0.82 1.97 2.734(5) 154.3 .
O22 H22A O11 0.82 2.26 2.760(6) 119.8 .
O17 H17B O18 0.85 2.50 2.993(7) 118.3 .
O17 H17B N3 0.85 2.54 3.002(7) 115.6 1_545
O19 H19B O15 0.85 2.09 2.866(5) 151.2 .
O19 H19B O1 0.85 2.42 3.076(6) 134.3 .
N9 H9A O17 0.89 2.48 3.207(7) 139.2 .
N1 H1A O21 0.91 2.37 3.154(6) 145.1 .
O20 H20B O11 0.85 2.16 2.903(6) 145.3 .
O22 H22B N8 0.87 2.18 2.737(6) 122.2 1_455
N5 H5A N3 0.91 2.65 3.259(7) 124.9 1_545
N13 H13B O22 0.90 2.60 3.423(8) 152.3 .
O21 H21B N16 0.85 2.17 2.910(6) 144.2 1_655
N5 H5B O20 0.90 2.33 3.203(7) 163.2 .

loop_
_geom_torsion_atom_site_label_1
_geom_torsion_atom_site_label_2
_geom_torsion_atom_site_label_3
_geom_torsion_atom_site_label_4
_geom_torsion
_geom_torsion_site_symmetry_1
_geom_torsion_site_symmetry_4
C8 N3 N4 C9 -0.1(6) . .
C57 N7 N8 C56 0.1(6) . .
C40 N11 N12 C41 -0.8(6) . .
C25 N15 N16 C24 0.1(6) . .
O10 Tb2 C1 O1 100.7(3) 2_666 .
O9 Tb2 C1 O1 -55.0(5) . .
O16 Tb2 C1 O1 149.4(3) 2_666 .
O8 Tb2 C1 O1 -132.0(3) . .
O7 Tb2 C1 O1 -81.5(3) . .
O15 Tb2 C1 O1 6.2(3) . .
O2 Tb2 C1 O1 -172.0(5) . .
O16 Tb2 C1 O1 51.6(4) . .
C61 Tb2 C1 O1 -108.0(3) . .
C32 Tb2 C1 O1 29.9(3) . .
O10 Tb2 C1 O2 -87.3(3) 2_666 .
O9 Tb2 C1 O2 117.0(4) . .
O16 Tb2 C1 O2 -38.7(4) 2_666 .
O1 Tb2 C1 O2 172.0(5) . .
O8 Tb2 C1 O2 40.0(3) . .
O7 Tb2 C1 O2 90.5(3) . .
O15 Tb2 C1 O2 178.2(3) . .
O16 Tb2 C1 O2 -136.4(3) . .
C61 Tb2 C1 O2 64.0(3) . .
C32 Tb2 C1 O2 -158.2(3) . .
O10 Tb2 C1 C2 27(3) 2_666 .
O9 Tb2 C1 C2 -128(3) . .
O16 Tb2 C1 C2 76(3) 2_666 .
O1 Tb2 C1 C2 -73(3) . .
O8 Tb2 C1 C2 155(3) . .
O7 Tb2 C1 C2 -155(3) . .
O15 Tb2 C1 C2 -67(3) . .
O2 Tb2 C1 C2 115(3) . .
O16 Tb2 C1 C2 -22(3) . .
C61 Tb2 C1 C2 179(100) . .
C32 Tb2 C1 C2 -44(3) . .
O1 C1 C2 C3 -156.7(6) . .
O2 C1 C2 C3 24.0(9) . .
Tb2 C1 C2 C3 -87(3) . .
O1 C1 C2 C7 24.4(8) . .
O2 C1 C2 C7 -154.8(5) . .
Tb2 C1 C2 C7 94(3) . .
C7 C2 C3 C4 -5.7(11) . .
C1 C2 C3 C4 175.4(7) . .
C2 C3 C4 C5 7.1(13) . .
C3 C4 C5 C6 -4.2(14) . .
C4 C5 C6 C7 0.0(12) . .
C4 C5 C6 C8 -179.7(7) . .
C5 C6 C7 C2 1.3(9) . .
C8 C6 C7 C2 -179.1(5) . .
C3 C2 C7 C6 1.6(9) . .
C1 C2 C7 C6 -179.6(5) . .
N4 N3 C8 N2 0.6(6) . .
N4 N3 C8 C6 -179.6(5) . .
C9 N2 C8 N3 -0.9(6) . .
N1 N2 C8 N3 -170.6(5) . .
C9 N2 C8 C6 179.3(5) . .
N1 N2 C8 C6 9.5(9) . .
C7 C6 C8 N3 -138.1(6) . .
C5 C6 C8 N3 41.5(10) . .
C7 C6 C8 N2 41.7(9) . .
C5 C6 C8 N2 -138.7(7) . .
N3 N4 C9 N2 -0.5(6) . .
N3 N4 C9 C10 -179.6(5) . .
C8 N2 C9 N4 0.8(6) . .
N1 N2 C9 N4 170.2(5) . .
C8 N2 C9 C10 179.9(5) . .
N1 N2 C9 C10 -10.7(9) . .
N4 C9 C10 C15 132.0(6) . .
N2 C9 C10 C15 -47.0(8) . .
N4 C9 C10 C11 -41.7(8) . .
N2 C9 C10 C11 139.4(6) . .
C15 C10 C11 C12 -0.9(9) . .
C9 C10 C11 C12 172.8(6) . .
C10 C11 C12 C13 -2.5(10) . .
C11 C12 C13 C14 3.6(10) . .
C12 C13 C14 C15 -1.4(9) . .
C12 C13 C14 C16 179.2(6) . .
C11 C10 C15 C14 3.1(8) . .
C9 C10 C15 C14 -170.5(5) . .
C13 C14 C15 C10 -2.0(8) . .
C16 C14 C15 C10 177.4(5) . .
C15 C14 C16 O4 -154.5(5) . .
C13 C14 C16 O4 24.8(8) . .
C15 C14 C16 O3 26.4(7) . .
C13 C14 C16 O3 -154.2(5) . .
C15 C14 C16 Tb1 82.4(10) . .
C13 C14 C16 Tb1 -98.3(9) . .
O14 Tb1 C16 O4 -70.3(3) 2_667 .
O4 Tb1 C16 O4 -2.1(4) 2_667 .
O13 Tb1 C16 O4 73.6(3) . .
O12 Tb1 C16 O4 89.8(4) . .
O5 Tb1 C16 O4 -152.4(3) . .
O3 Tb1 C16 O4 159.3(5) . .
O6 Tb1 C16 O4 -118.2(3) . .
O11 Tb1 C16 O4 141.9(3) . .
C49 Tb1 C16 O4 -136.0(3) . .
C48 Tb1 C16 O4 127.7(3) . .
O14 Tb1 C16 O3 130.3(4) 2_667 .
O4 Tb1 C16 O3 -161.4(3) 2_667 .
O13 Tb1 C16 O3 -85.8(3) . .
O12 Tb1 C16 O3 -69.5(5) . .
O5 Tb1 C16 O3 48.3(3) . .
O6 Tb1 C16 O3 82.5(4) . .
O11 Tb1 C16 O3 -17.5(4) . .
C49 Tb1 C16 O3 64.7(4) . .
C48 Tb1 C16 O3 -31.7(4) . .
O14 Tb1 C16 C14 60.5(9) 2_667 .
O4 Tb1 C16 C14 128.7(9) 2_667 .
O13 Tb1 C16 C14 -155.6(9) . .
O12 Tb1 C16 C14 -139.3(8) . .
O5 Tb1 C16 C14 -21.5(9) . .
O3 Tb1 C16 C14 -69.8(9) . .
O6 Tb1 C16 C14 12.7(10) . .
O11 Tb1 C16 C14 -87.3(9) . .
C49 Tb1 C16 C14 -5.1(9) . .
C48 Tb1 C16 C14 -101.5(9) . .
O14 C17 C18 C19 -13.0(8) . .
O13 C17 C18 C19 167.7(5) . .
O14 C17 C18 C23 166.5(5) . .
O13 C17 C18 C23 -12.8(8) . .
C23 C18 C19 C20 1.0(10) . .
C17 C18 C19 C20 -179.4(6) . .
C18 C19 C20 C21 -1.6(12) . .
C19 C20 C21 C22 0.4(12) . .
C20 C21 C22 C23 1.5(10) . .
C20 C21 C22 C24 179.1(7) . .
C21 C22 C23 C18 -2.1(9) . .
C24 C22 C23 C18 -179.6(5) . .
C19 C18 C23 C22 0.9(8) . .
C17 C18 C23 C22 -178.7(5) . .
N15 N16 C24 N14 -1.0(6) . .
N15 N16 C24 C22 176.7(5) . .
C25 N14 C24 N16 1.5(6) . .
N13 N14 C24 N16 170.4(5) . .
C25 N14 C24 C22 -176.2(5) . .
N13 N14 C24 C22 -7.3(9) . .
C21 C22 C24 N16 -36.3(9) . .
C23 C22 C24 N16 141.2(6) . .
C21 C22 C24 N14 141.0(6) . .
C23 C22 C24 N14 -41.4(9) . .
N16 N15 C25 N14 0.8(6) . .
N16 N15 C25 C26 -178.0(5) . .
C24 N14 C25 N15 -1.4(6) . .
N13 N14 C25 N15 -169.9(5) . .
C24 N14 C25 C26 177.2(5) . .
N13 N14 C25 C26 8.7(9) . .
N15 C25 C26 C27 -133.9(6) . .
N14 C25 C26 C27 47.6(8) . .
N15 C25 C26 C31 38.6(8) . .
N14 C25 C26 C31 -139.9(6) . .
C31 C26 C27 C28 -2.6(8) . .
C25 C26 C27 C28 169.7(5) . .
C26 C27 C28 C29 2.8(8) . .
C26 C27 C28 C32 -175.9(5) . .
C27 C28 C29 C30 -1.2(9) . .
C32 C28 C29 C30 177.5(6) . .
C28 C29 C30 C31 -0.6(10) . .
C29 C30 C31 C26 0.7(10) . .
C27 C26 C31 C30 0.9(9) . .
C25 C26 C31 C30 -171.9(6) . .
C29 C28 C32 O15 161.6(5) . .
C27 C28 C32 O15 -19.8(7) . .
C29 C28 C32 O16 -15.3(8) . .
C27 C28 C32 O16 163.4(5) . .
C29 C28 C32 Tb2 85.4(10) . .
C27 C28 C32 Tb2 -95.9(9) . .
O10 Tb2 C32 O15 -137.1(3) 2_666 .
O9 Tb2 C32 O15 78.2(3) . .
O16 Tb2 C32 O15 152.9(3) 2_666 .
O1 Tb2 C32 O15 -58.0(3) . .
O8 Tb2 C32 O15 58.6(5) . .
O7 Tb2 C32 O15 8.6(4) . .
O2 Tb2 C32 O15 -83.0(3) . .
O16 Tb2 C32 O15 158.3(5) . .
C1 Tb2 C32 O15 -71.0(3) . .
C61 Tb2 C32 O15 21.8(4) . .
O10 Tb2 C32 O16 64.6(3) 2_666 .
O9 Tb2 C32 O16 -80.0(3) . .
O16 Tb2 C32 O16 -5.4(4) 2_666 .
O1 Tb2 C32 O16 143.8(3) . .
O8 Tb2 C32 O16 -99.7(4) . .
O7 Tb2 C32 O16 -149.7(3) . .
O15 Tb2 C32 O16 -158.3(5) . .
O2 Tb2 C32 O16 118.8(3) . .
C1 Tb2 C32 O16 130.7(3) . .
C61 Tb2 C32 O16 -136.4(3) . .
O10 Tb2 C32 C28 -47.1(9) 2_666 .
O9 Tb2 C32 C28 168.3(9) . .
O16 Tb2 C32 C28 -117.1(9) 2_666 .
O1 Tb2 C32 C28 32.1(9) . .
O8 Tb2 C32 C28 148.6(8) . .
O7 Tb2 C32 C28 98.6(9) . .
O15 Tb2 C32 C28 90.0(9) . .
O2 Tb2 C32 C28 7.1(10) . .
O16 Tb2 C32 C28 -111.7(10) . .
C1 Tb2 C32 C28 19.0(9) . .
C61 Tb2 C32 C28 111.9(9) . .
O9 C33 C34 C35 -162.7(6) . .
O10 C33 C34 C35 19.0(8) . .
O9 C33 C34 C39 19.4(8) . .
O10 C33 C34 C39 -158.9(5) . .
C39 C34 C35 C36 -2.4(10) . .
C33 C34 C35 C36 179.7(6) . .
C34 C35 C36 C37 3.2(12) . .
C35 C36 C37 C38 -0.5(12) . .
C36 C37 C38 C39 -2.8(10) . .
C36 C37 C38 C40 178.0(7) . .
C35 C34 C39 C38 -0.9(9) . .
C33 C34 C39 C38 176.9(5) . .
C37 C38 C39 C34 3.5(9) . .
C40 C38 C39 C34 -177.3(5) . .
N12 N11 C40 N10 2.1(6) . .
N12 N11 C40 C38 -175.6(5) . .
C41 N10 C40 N11 -2.6(6) . .
N9 N10 C40 N11 -169.0(5) . .
C41 N10 C40 C38 175.0(5) . .
N9 N10 C40 C38 8.6(9) . .
C37 C38 C40 N11 39.4(8) . .
C39 C38 C40 N11 -139.8(6) . .
C37 C38 C40 N10 -137.9(6) . .
C39 C38 C40 N10 43.0(9) . .
N11 N12 C41 N10 -0.8(6) . .
N11 N12 C41 C42 178.6(5) . .
C40 N10 C41 N12 2.1(6) . .
N9 N10 C41 N12 168.7(5) . .
C40 N10 C41 C42 -177.3(5) . .
N9 N10 C41 C42 -10.7(9) . .
N12 C41 C42 C43 -39.4(8) . .
N10 C41 C42 C43 139.8(6) . .
N12 C41 C42 C47 136.3(6) . .
N10 C41 C42 C47 -44.4(8) . .
C47 C42 C43 C44 -2.1(9) . .
C41 C42 C43 C44 173.8(5) . .
C42 C43 C44 C45 -0.5(9) . .
C43 C44 C45 C46 2.2(9) . .
C44 C45 C46 C47 -1.4(8) . .
C44 C45 C46 C48 179.4(5) . .
C45 C46 C47 C42 -1.1(8) . .
C48 C46 C47 C42 178.1(5) . .
C43 C42 C47 C46 2.8(8) . .
C41 C42 C47 C46 -172.8(5) . .
C47 C46 C48 O12 -176.6(5) . .
C45 C46 C48 O12 2.7(8) . .
C47 C46 C48 O11 4.7(8) . .
C45 C46 C48 O11 -176.0(5) . .
C47 C46 C48 Tb1 -141(5) . .
C45 C46 C48 Tb1 38(5) . .
O14 Tb1 C48 O12 66.5(4) 2_667 .
O4 Tb1 C48 O12 -16.4(3) 2_667 .
O13 Tb1 C48 O12 -92.9(3) . .
O5 Tb1 C48 O12 135.1(3) . .
O3 Tb1 C48 O12 -160.1(3) . .
O6 Tb1 C48 O12 82.9(3) . .
O11 Tb1 C48 O12 -176.0(5) . .
C49 Tb1 C48 O12 109.1(3) . .
C16 Tb1 C48 O12 -146.2(3) . .
O14 Tb1 C48 O11 -117.5(3) 2_667 .
O4 Tb1 C48 O11 159.7(3) 2_667 .
O13 Tb1 C48 O11 83.1(3) . .
O12 Tb1 C48 O11 176.0(5) . .
O5 Tb1 C48 O11 -48.9(3) . .
O3 Tb1 C48 O11 16.0(3) . .
O6 Tb1 C48 O11 -101.1(3) . .
C49 Tb1 C48 O11 -74.9(3) . .
C16 Tb1 C48 O11 29.8(4) . .
O14 Tb1 C48 C46 29(5) 2_667 .
O4 Tb1 C48 C46 -53(5) 2_667 .
O13 Tb1 C48 C46 -130(5) . .
O12 Tb1 C48 C46 -37(5) . .
O5 Tb1 C48 C46 98(5) . .
O3 Tb1 C48 C46 163(5) . .
O6 Tb1 C48 C46 46(5) . .
O11 Tb1 C48 C46 147(5) . .
C49 Tb1 C48 C46 72(5) . .
C16 Tb1 C48 C46 177(5) . .
O14 Tb1 C49 O6 83.6(3) 2_667 .
O4 Tb1 C49 O6 26.8(4) 2_667 .
O13 Tb1 C49 O6 -124.3(4) . .
O12 Tb1 C49 O6 -49.8(3) . .
O5 Tb1 C49 O6 -174.3(5) . .
O3 Tb1 C49 O6 168.0(3) . .
O11 Tb1 C49 O6 -100.3(3) . .
C48 Tb1 C49 O6 -74.1(3) . .
C16 Tb1 C49 O6 146.6(3) . .
O14 Tb1 C49 O5 -102.1(3) 2_667 .
O4 Tb1 C49 O5 -158.9(3) 2_667 .
O13 Tb1 C49 O5 50.0(5) . .
O12 Tb1 C49 O5 124.5(3) . .
O3 Tb1 C49 O5 -17.7(3) . .
O6 Tb1 C49 O5 174.3(5) . .
O11 Tb1 C49 O5 74.0(3) . .
C48 Tb1 C49 O5 100.2(3) . .
C16 Tb1 C49 O5 -39.1(3) . .
O14 Tb1 C49 C50 -41(3) 2_667 .
O4 Tb1 C49 C50 -97(3) 2_667 .
O13 Tb1 C49 C50 111(3) . .
O12 Tb1 C49 C50 -174(3) . .
O5 Tb1 C49 C50 61(3) . .
O3 Tb1 C49 C50 44(3) . .
O6 Tb1 C49 C50 -124(3) . .
O11 Tb1 C49 C50 135(3) . .
C48 Tb1 C49 C50 162(3) . .
C16 Tb1 C49 C50 22(3) . .
O6 C49 C50 C51 -21.4(8) . .
O5 C49 C50 C51 158.3(6) . .
Tb1 C49 C50 C51 100(3) . .
O6 C49 C50 C55 158.3(5) . .
O5 C49 C50 C55 -22.0(7) . .
Tb1 C49 C50 C55 -80(3) . .
C55 C50 C51 C52 0.0(11) . .
C49 C50 C51 C52 179.7(7) . .
C50 C51 C52 C53 -1.5(14) . .
C51 C52 C53 C54 0.9(15) . .
C52 C53 C54 C55 1.2(12) . .
C52 C53 C54 C56 -179.1(8) . .
C53 C54 C55 C50 -2.7(9) . .
C56 C54 C55 C50 177.6(5) . .
C51 C50 C55 C54 2.1(9) . .
C49 C50 C55 C54 -177.6(5) . .
N7 N8 C56 N6 -0.8(6) . .
N7 N8 C56 C54 180.0(5) . .
C57 N6 C56 N8 1.2(6) . .
N5 N6 C56 N8 169.6(5) . .
C57 N6 C56 C54 -179.5(5) . .
N5 N6 C56 C54 -11.1(9) . .
C55 C54 C56 N8 134.8(6) . .
C53 C54 C56 N8 -44.9(9) . .
C55 C54 C56 N6 -44.3(8) . .
C53 C54 C56 N6 136.0(7) . .
N8 N7 C57 N6 0.7(6) . .
N8 N7 C57 C58 179.2(5) . .
C56 N6 C57 N7 -1.2(6) . .
N5 N6 C57 N7 -169.4(5) . .
C56 N6 C57 C58 -179.6(5) . .
N5 N6 C57 C58 12.2(9) . .
N7 C57 C58 C59 -136.3(6) . .
N6 C57 C58 C59 41.9(8) . .
N7 C57 C58 C64 39.3(8) . .
N6 C57 C58 C64 -142.5(5) . .
C64 C58 C59 C60 -1.0(8) . .
C57 C58 C59 C60 174.6(5) . .
C58 C59 C60 C62 -0.1(8) . .
C58 C59 C60 C61 -179.3(5) . .
C62 C60 C61 O8 -1.3(8) . .
C59 C60 C61 O8 177.9(5) . .
C62 C60 C61 O7 178.3(5) . .
C59 C60 C61 O7 -2.5(8) . .
C62 C60 C61 Tb2 -74(4) . .
C59 C60 C61 Tb2 105(4) . .
O10 Tb2 C61 O8 -67.1(4) 2_666 .
O9 Tb2 C61 O8 91.0(3) . .
O16 Tb2 C61 O8 15.8(3) 2_666 .
O1 Tb2 C61 O8 -138.1(3) . .
O7 Tb2 C61 O8 174.4(5) . .
O15 Tb2 C61 O8 156.7(3) . .
O2 Tb2 C61 O8 -88.0(3) . .
O16 Tb2 C61 O8 107.6(4) . .
C1 Tb2 C61 O8 -113.0(3) . .
C32 Tb2 C61 O8 146.7(3) . .
O10 Tb2 C61 O7 118.6(3) 2_666 .
O9 Tb2 C61 O7 -83.4(3) . .
O16 Tb2 C61 O7 -158.6(3) 2_666 .
O1 Tb2 C61 O7 47.5(3) . .
O8 Tb2 C61 O7 -174.4(5) . .
O15 Tb2 C61 O7 -17.7(3) . .
O2 Tb2 C61 O7 97.6(3) . .
O16 Tb2 C61 O7 -66.8(4) . .
C1 Tb2 C61 O7 72.6(3) . .
C32 Tb2 C61 O7 -27.7(4) . .
O10 Tb2 C61 C60 8(5) 2_666 .
O9 Tb2 C61 C60 167(4) . .
O16 Tb2 C61 C60 91(4) 2_666 .
O1 Tb2 C61 C60 -63(4) . .
O8 Tb2 C61 C60 76(4) . .
O7 Tb2 C61 C60 -110(4) . .
O15 Tb2 C61 C60 -128(4) . .
O2 Tb2 C61 C60 -12(4) . .
O16 Tb2 C61 C60 -177(100) . .
C1 Tb2 C61 C60 -37(4) . .
C32 Tb2 C61 C60 -138(4) . .
C59 C60 C62 C63 2.0(8) . .
C61 C60 C62 C63 -178.9(5) . .
C60 C62 C63 C64 -2.7(9) . .
C62 C63 C64 C58 1.6(9) . .
C59 C58 C64 C63 0.2(8) . .
C57 C58 C64 C63 -175.4(5) . .
O2 C1 O1 Tb2 -8.4(6) . .
C2 C1 O1 Tb2 172.3(4) . .
O10 Tb2 O1 C1 -71.7(3) 2_666 .
O9 Tb2 O1 C1 147.5(3) . .
O16 Tb2 O1 C1 -51.5(5) 2_666 .
O8 Tb2 O1 C1 52.4(3) . .
O7 Tb2 O1 C1 91.1(3) . .
O15 Tb2 O1 C1 -173.3(4) . .
O2 Tb2 O1 C1 4.5(3) . .
O16 Tb2 O1 C1 -135.2(3) . .
C61 Tb2 O1 C1 70.7(3) . .
C32 Tb2 O1 C1 -150.3(3) . .
O1 C1 O2 Tb2 8.1(5) . .
C2 C1 O2 Tb2 -172.7(4) . .
O10 Tb2 O2 C1 83.3(3) 2_666 .
O9 Tb2 O2 C1 -112.6(4) . .
O16 Tb2 O2 C1 149.6(3) 2_666 .
O1 Tb2 O2 C1 -4.5(3) . .
O8 Tb2 O2 C1 -137.9(3) . .
O7 Tb2 O2 C1 -83.1(3) . .
O15 Tb2 O2 C1 -2.1(3) . .
O16 Tb2 O2 C1 59.2(4) . .
C61 Tb2 O2 C1 -110.5(3) . .
C32 Tb2 O2 C1 26.9(4) . .
O4 C16 O3 Tb1 -23.3(6) . .
C14 C16 O3 Tb1 155.8(4) . .
O14 Tb1 O3 C16 -45.8(3) 2_667 .
O4 Tb1 O3 C16 22.4(4) 2_667 .
O13 Tb1 O3 C16 88.2(3) . .
O12 Tb1 O3 C16 143.4(3) . .
O5 Tb1 O3 C16 -127.4(4) . .
O6 Tb1 O3 C16 -112.9(3) . .
O11 Tb1 O3 C16 164.3(3) . .
C49 Tb1 O3 C16 -119.0(3) . .
C48 Tb1 O3 C16 157.2(3) . .
O3 C16 O4 Tb1 163(6) . 2_667
C14 C16 O4 Tb1 -16(6) . 2_667
Tb1 C16 O4 Tb1 144(6) . 2_667
O6 C49 O5 Tb1 6.0(6) . .
C50 C49 O5 Tb1 -173.7(4) . .
O14 Tb1 O5 C49 72.0(3) 2_667 .
O4 Tb1 O5 C49 35.3(5) 2_667 .
O13 Tb1 O5 C49 -151.2(3) . .
O12 Tb1 O5 C49 -58.9(3) . .
O3 Tb1 O5 C49 161.1(4) . .
O6 Tb1 O5 C49 -3.2(3) . .
O11 Tb1 O5 C49 -98.3(3) . .
C48 Tb1 O5 C49 -77.5(3) . .
C16 Tb1 O5 C49 142.3(3) . .
O5 C49 O6 Tb1 -5.8(5) . .
C50 C49 O6 Tb1 173.9(4) . .
O14 Tb1 O6 C49 -88.2(3) 2_667 .
O4 Tb1 O6 C49 -158.1(3) 2_667 .
O13 Tb1 O6 C49 110.8(4) . .
O12 Tb1 O6 C49 127.5(3) . .
O5 Tb1 O6 C49 3.2(3) . .
O3 Tb1 O6 C49 -13.9(4) . .
O11 Tb1 O6 C49 74.9(3) . .
C48 Tb1 O6 C49 100.9(3) . .
C16 Tb1 O6 C49 -41.4(4) . .
O8 C61 O7 Tb2 -5.5(5) . .
C60 C61 O7 Tb2 174.9(4) . .
O10 Tb2 O7 C61 -98.7(4) 2_666 .
O9 Tb2 O7 C61 90.8(3) . .
O16 Tb2 O7 C61 27.1(4) 2_666 .
O1 Tb2 O7 C61 -129.7(3) . .
O8 Tb2 O7 C61 3.1(3) . .
O15 Tb2 O7 C61 163.9(3) . .
O2 Tb2 O7 C61 -75.1(3) . .
O16 Tb2 O7 C61 142.4(3) . .
C1 Tb2 O7 C61 -102.4(3) . .
C32 Tb2 O7 C61 160.3(3) . .
O7 C61 O8 Tb2 5.7(5) . .
C60 C61 O8 Tb2 -174.7(4) . .
O10 Tb2 O8 C61 134.2(3) 2_666 .
O9 Tb2 O8 C61 -84.3(3) . .
O16 Tb2 O8 C61 -164.4(3) 2_666 .
O1 Tb2 O8 C61 45.4(3) . .
O7 Tb2 O8 C61 -3.2(3) . .
O15 Tb2 O8 C61 -32.4(4) . .
O2 Tb2 O8 C61 83.7(3) . .
O16 Tb2 O8 C61 -120.0(3) . .
C1 Tb2 O8 C61 66.1(3) . .
C32 Tb2 O8 C61 -64.9(5) . .
O10 C33 O9 Tb2 7.4(9) . .
C34 C33 O9 Tb2 -170.7(3) . .
O10 Tb2 O9 C33 14.1(6) 2_666 .
O16 Tb2 O9 C33 -38.9(5) 2_666 .
O1 Tb2 O9 C33 131.6(5) . .
O8 Tb2 O9 C33 -119.5(5) . .
O7 Tb2 O9 C33 -173.6(5) . .
O15 Tb2 O9 C33 94.1(5) . .
O2 Tb2 O9 C33 -144.0(4) . .
O16 Tb2 O9 C33 42.0(5) . .
C1 Tb2 O9 C33 160.2(4) . .
C61 Tb2 O9 C33 -146.1(5) . .
C32 Tb2 O9 C33 68.4(5) . .
O9 C33 O10 Tb2 -28.7(10) . 2_666
C34 C33 O10 Tb2 149.4(5) . 2_666
O12 C48 O11 Tb1 3.9(5) . .
C46 C48 O11 Tb1 -177.4(4) . .
O14 Tb1 O11 C48 107.7(4) 2_667 .
O4 Tb1 O11 C48 -25.3(4) 2_667 .
O13 Tb1 O11 C48 -91.3(3) . .
O12 Tb1 O11 C48 -2.2(3) . .
O5 Tb1 O11 C48 127.2(3) . .
O3 Tb1 O11 C48 -166.0(3) . .
O6 Tb1 O11 C48 74.0(3) . .
C49 Tb1 O11 C48 100.2(3) . .
C16 Tb1 O11 C48 -159.0(3) . .
O11 C48 O12 Tb1 -4.1(5) . .
C46 C48 O12 Tb1 177.2(4) . .
O14 Tb1 O12 C48 -138.6(3) 2_667 .
O4 Tb1 O12 C48 163.7(3) 2_667 .
O13 Tb1 O12 C48 82.6(3) . .
O5 Tb1 O12 C48 -47.2(3) . .
O3 Tb1 O12 C48 29.1(4) . .
O6 Tb1 O12 C48 -90.3(3) . .
O11 Tb1 O12 C48 2.2(3) . .
C49 Tb1 O12 C48 -69.6(3) . .
C16 Tb1 O12 C48 66.7(5) . .
O14 C17 O13 Tb1 -8.0(8) . .
C18 C17 O13 Tb1 171.3(3) . .
O14 Tb1 O13 C17 -21.7(5) 2_667 .
O4 Tb1 O13 C17 38.1(5) 2_667 .
O12 Tb1 O13 C17 117.8(5) . .
O5 Tb1 O13 C17 -138.6(4) . .
O3 Tb1 O13 C17 -93.1(5) . .
O6 Tb1 O13 C17 134.1(4) . .
O11 Tb1 O13 C17 170.8(5) . .
C49 Tb1 O13 C17 -165.3(4) . .
C48 Tb1 O13 C17 143.9(5) . .
C16 Tb1 O13 C17 -68.6(5) . .
O13 C17 O14 Tb1 42.3(9) . 2_667
C18 C17 O14 Tb1 -137.0(5) . 2_667
O16 C32 O15 Tb2 23.3(5) . .
C28 C32 O15 Tb2 -153.5(4) . .
O10 Tb2 O15 C32 41.7(3) 2_666 .
O9 Tb2 O15 C32 -95.0(3) . .
O16 Tb2 O15 C32 -33.0(4) 2_666 .
O1 Tb2 O15 C32 115.2(3) . .
O8 Tb2 O15 C32 -149.2(3) . .
O7 Tb2 O15 C32 -172.1(3) . .
O2 Tb2 O15 C32 113.2(3) . .
O16 Tb2 O15 C32 -12.1(3) . .
C1 Tb2 O15 C32 112.2(3) . .
C61 Tb2 O15 C32 -164.2(3) . .
O15 C32 O16 Tb2 129.0(17) . 2_666
C28 C32 O16 Tb2 -54(2) . 2_666
Tb2 C32 O16 Tb2 150.3(19) . 2_666
O15 C32 O16 Tb2 -21.3(5) . .
C28 C32 O16 Tb2 155.5(4) . .
O10 Tb2 O16 C32 -107.4(3) 2_666 .
O9 Tb2 O16 C32 93.2(3) . .
O16 Tb2 O16 C32 174.7(4) 2_666 .
O1 Tb2 O16 C32 -36.1(3) . .
O8 Tb2 O16 C32 130.0(3) . .
O7 Tb2 O16 C32 40.5(3) . .
O15 Tb2 O16 C32 11.9(3) . .
O2 Tb2 O16 C32 -82.7(3) . .
C1 Tb2 O16 C32 -56.9(3) . .
C61 Tb2 O16 C32 76.2(4) . .
O10 Tb2 O16 Tb2 77.90(15) 2_666 2_666
O9 Tb2 O16 Tb2 -81.46(14) . 2_666
O16 Tb2 O16 Tb2 0.0 2_666 2_666
O1 Tb2 O16 Tb2 149.22(13) . 2_666
O8 Tb2 O16 Tb2 -44.6(3) . 2_666
O7 Tb2 O16 Tb2 -134.18(14) . 2_666
O15 Tb2 O16 Tb2 -162.8(2) . 2_666
O2 Tb2 O16 Tb2 102.65(17) . 2_666
C1 Tb2 O16 Tb2 128.46(15) . 2_666
C61 Tb2 O16 Tb2 -98.4(3) . 2_666
C32 Tb2 O16 Tb2 -174.7(4) . 2_666
